data_7220913
loop_
_publ_author_name
'Ryu, Hyunsoo'
'Mulyana, Yanyan'
'Park, In-Hyeok'
'Kim, Jinhee'
'Lindoy, Leonard F.'
'Lee, Shim Sung'

_publ_section_title
;
 Discrete and polymeric complexes of a macrocyclic pillar ligand in the
 absence and presence of dicarboxylic acid coligands
;
_journal_issue 30
_journal_name_full CrystEngComm
_journal_page_first 5717
_journal_paper_doi 10.1039/C5CE01127B
_journal_volume 17
_journal_year 2015
_chemical_formula_moiety 'C28 H20 Co N6'
_chemical_formula_sum 'C28 H20 Co N6'
_chemical_formula_weight 499.43
_chemical_name_systematic 3
_space_group_IT_number 14
_symmetry_cell_setting monoclinic
_symmetry_space_group_name_Hall '-P 2ybc'
_symmetry_space_group_name_H-M 'P 1 21/c 1'
_atom_sites_solution_hydrogens geom
_atom_sites_solution_primary direct
_atom_sites_solution_secondary difmap
_audit_creation_method SHELXL-97
_audit_update_record
;
2015-04-22 deposited with the CCDC.
2015-06-29 downloaded from the CCDC.
;
_cell_angle_alpha 90.00
_cell_angle_beta 117.742(2)
_cell_angle_gamma 90.00
_cell_formula_units_Z 4
_cell_length_a 8.9584(2)
_cell_length_b 14.6692(4)
_cell_length_c 19.0677(5)
_cell_measurement_reflns_used 2533
_cell_measurement_temperature 173(2)
_cell_measurement_theta_max 22.97
_cell_measurement_theta_min 2.41
_cell_volume 2217.71(11)
_computing_cell_refinement 'Bruker SAINT'
_computing_data_collection 'Bruker APEX2'
_computing_data_reduction 'Bruker SAINT'
_computing_molecular_graphics 'Bruker SHELXTL'
_computing_publication_material 'Bruker SHELXTL'
_computing_structure_refinement 'SHELXL-97 (Sheldrick, 2008)'
_computing_structure_solution 'SHELXS-97 (Sheldrick, 2008)'
_diffrn_ambient_temperature 173(2)
_diffrn_measured_fraction_theta_full 1.000
_diffrn_measured_fraction_theta_max 1.000
_diffrn_measurement_device_type 'Bruker APEX-II CCD'
_diffrn_measurement_method '\f and \w scans'
_diffrn_radiation_monochromator graphite
_diffrn_radiation_source 'fine-focus sealed tube'
_diffrn_radiation_type MoK\a
_diffrn_radiation_wavelength 0.71073
_diffrn_reflns_av_R_equivalents 0.0716
_diffrn_reflns_av_sigmaI/netI 0.0646
_diffrn_reflns_limit_h_max 10
_diffrn_reflns_limit_h_min -11
_diffrn_reflns_limit_k_max 17
_diffrn_reflns_limit_k_min -18
_diffrn_reflns_limit_l_max 23
_diffrn_reflns_limit_l_min -14
_diffrn_reflns_number 18852
_diffrn_reflns_theta_full 26.00
_diffrn_reflns_theta_max 26.00
_diffrn_reflns_theta_min 1.84
_exptl_absorpt_coefficient_mu 0.805
_exptl_absorpt_correction_T_max 0.9458
_exptl_absorpt_correction_T_min 0.8888
_exptl_absorpt_correction_type multi-scan
_exptl_absorpt_process_details SADABS
_exptl_crystal_colour green
_exptl_crystal_density_diffrn 1.496
_exptl_crystal_density_method 'not measured'
_exptl_crystal_description block
_exptl_crystal_F_000 1028
_exptl_crystal_size_max 0.15
_exptl_crystal_size_mid 0.09
_exptl_crystal_size_min 0.07
_refine_diff_density_max 0.340
_refine_diff_density_min -0.348
_refine_diff_density_rms 0.066
_refine_ls_extinction_method none
_refine_ls_goodness_of_fit_ref 1.057
_refine_ls_hydrogen_treatment mixed
_refine_ls_matrix_type full
_refine_ls_number_parameters 316
_refine_ls_number_reflns 4353
_refine_ls_number_restraints 0
_refine_ls_restrained_S_all 1.057
_refine_ls_R_factor_all 0.0737
_refine_ls_R_factor_gt 0.0448
_refine_ls_shift/su_max 0.001
_refine_ls_shift/su_mean 0.000
_refine_ls_structure_factor_coef Fsqd
_refine_ls_weighting_details 'calc w=1/[\s^2^(Fo^2^)+(0.0444P)^2^+0.4199P] where P=(Fo^2^+2Fc^2^)/3'
_refine_ls_weighting_scheme calc
_refine_ls_wR_factor_gt 0.0935
_refine_ls_wR_factor_ref 0.1028
_reflns_number_gt 3202
_reflns_number_total 4353
_reflns_threshold_expression >2sigma(I)
_cod_data_source_file c5ce01127b2.cif
_cod_data_source_block 3
_cod_depositor_comments
;
The following automatic conversions were performed:

'_symmetry_cell_setting' value 'Monoclinic' changed to 'monoclinic'
according to
/usr/data/users/saulius/crontab/automatic-downloads/rss-feeds/RSC/lib/dictionaries/cif_core.dic
dictionary named 'cif_core.dic' version 2.4.2 from 2011-04-26.

Automatic conversion script
Id: cif_fix_values 3271 2015-04-21 07:52:19Z andrius 

 Adding full bibliography for 7220910--7220915.cif.
;
_cod_original_cell_volume 2217.71(10)
_cod_original_sg_symbol_H-M P2(1)/c
_cod_database_code 7220913

loop_
_symmetry_equiv_pos_as_xyz
'x, y, z'
'-x, y+1/2, -z+1/2'
'-x, -y, -z'
'x, -y-1/2, z-1/2'

loop_
_atom_site_label
_atom_site_type_symbol
_atom_site_fract_x
_atom_site_fract_y
_atom_site_fract_z
_atom_site_U_iso_or_equiv
_atom_site_adp_type
_atom_site_occupancy
_atom_site_symmetry_multiplicity
_atom_site_calc_flag
_atom_site_refinement_flags
Co1 Co 0.65536(5) 0.61693(3) 0.63405(2) 0.01917(13) Uani 1 1 d .
N1 N 0.8953(4) 0.9643(2) 0.40863(17) 0.0493(8) Uani 1 1 d .
N2 N 0.4188(3) 0.21023(17) 0.80564(15) 0.0288(6) Uani 1 1 d .
N3 N 0.5396(3) 0.67069(17) 0.52458(15) 0.0276(6) Uani 1 1 d .
N4 N 0.4543(3) 0.53199(16) 0.58510(15) 0.0268(6) Uani 1 1 d .
N5 N 0.7953(3) 0.52036(16) 0.71213(15) 0.0267(6) Uani 1 1 d .
N6 N 0.8849(3) 0.65301(17) 0.64569(15) 0.0290(6) Uani 1 1 d .
C1 C 0.7619(5) 0.9662(3) 0.4210(2) 0.0504(10) Uani 1 1 d .
H1A H 0.6864 1.0161 0.3996 0.060 Uiso 1 1 calc R
C2 C 0.7239(4) 0.9022(2) 0.4622(2) 0.0417(9) Uani 1 1 d .
H2A H 0.6266 0.9093 0.4695 0.050 Uiso 1 1 calc R
C3 C 0.8271(4) 0.8266(2) 0.49340(19) 0.0341(8) Uani 1 1 d .
C4 C 0.9690(4) 0.8236(2) 0.48194(19) 0.0366(8) Uani 1 1 d .
H4A H 1.0462 0.7743 0.5025 0.044 Uiso 1 1 calc R
C5 C 0.9974(5) 0.8931(3) 0.4403(2) 0.0460(10) Uani 1 1 d .
H5A H 1.0962 0.8897 0.4338 0.055 Uiso 1 1 calc R
C6 C 0.7808(4) 0.7547(2) 0.53350(18) 0.0298(7) Uani 1 1 d .
C7 C 0.6082(4) 0.7293(2) 0.49670(18) 0.0289(7) Uani 1 1 d .
H7A H 0.5364 0.7574 0.4475 0.035 Uiso 1 1 calc R
C8 C 0.3710(4) 0.6422(2) 0.48156(18) 0.0272(7) Uani 1 1 d .
C9 C 0.2487(4) 0.6829(2) 0.41243(19) 0.0318(8) Uani 1 1 d .
H9A H 0.2777 0.7340 0.3907 0.038 Uiso 1 1 calc R
C10 C 0.0875(4) 0.6498(2) 0.3757(2) 0.0340(8) Uani 1 1 d .
H10A H 0.0053 0.6786 0.3291 0.041 Uiso 1 1 calc R
C11 C 0.0429(4) 0.5750(2) 0.40581(19) 0.0346(8) Uani 1 1 d .
H11A H -0.0690 0.5520 0.3796 0.042 Uiso 1 1 calc R
C12 C 0.1615(4) 0.5338(2) 0.47393(19) 0.0335(8) Uani 1 1 d .
H12A H 0.1303 0.4820 0.4940 0.040 Uiso 1 1 calc R
C13 C 0.3263(4) 0.5664(2) 0.51408(18) 0.0264(7) Uani 1 1 d .
C14 C 0.4352(4) 0.4617(2) 0.62250(18) 0.0274(7) Uani 1 1 d .
H14A H 0.3267 0.4343 0.6001 0.033 Uiso 1 1 calc R
C15 C 0.5609(4) 0.4230(2) 0.69305(18) 0.0264(7) Uani 1 1 d .
C16 C 0.5138(4) 0.3487(2) 0.72982(18) 0.0256(7) Uani 1 1 d .
C17 C 0.3689(4) 0.2951(2) 0.68990(19) 0.0299(7) Uani 1 1 d .
H17A H 0.2979 0.3047 0.6349 0.036 Uiso 1 1 calc R
C18 C 0.3279(4) 0.2294(2) 0.72879(19) 0.0326(8) Uani 1 1 d .
H18A H 0.2281 0.1950 0.6991 0.039 Uiso 1 1 calc R
C19 C 0.5607(4) 0.2594(2) 0.84441(19) 0.0307(7) Uani 1 1 d .
H19A H 0.6303 0.2469 0.8990 0.037 Uiso 1 1 calc R
C20 C 0.6113(4) 0.3267(2) 0.80979(18) 0.0283(7) Uani 1 1 d .
H20A H 0.7137 0.3585 0.8406 0.034 Uiso 1 1 calc R
C21 C 0.7339(4) 0.4490(2) 0.72955(18) 0.0276(7) Uani 1 1 d .
H21A H 0.8113 0.4105 0.7704 0.033 Uiso 1 1 calc R
C22 C 0.9713(4) 0.5354(2) 0.74421(18) 0.0274(7) Uani 1 1 d .
C23 C 1.0963(4) 0.4865(2) 0.8050(2) 0.0364(8) Uani 1 1 d .
H23A H 1.0658 0.4404 0.8310 0.044 Uiso 1 1 calc R
C24 C 1.2628(4) 0.5032(3) 0.8287(2) 0.0485(10) Uani 1 1 d .
H24A H 1.3470 0.4671 0.8691 0.058 Uiso 1 1 calc R
C25 C 1.3089(5) 0.5726(3) 0.7938(2) 0.0582(11) Uani 1 1 d .
H25A H 1.4248 0.5849 0.8109 0.070 Uiso 1 1 calc R
C26 C 1.1876(4) 0.6238(3) 0.7346(2) 0.0489(10) Uani 1 1 d .
H26A H 1.2204 0.6717 0.7111 0.059 Uiso 1 1 calc R
C27 C 1.0179(4) 0.6068(2) 0.70851(19) 0.0319(8) Uani 1 1 d .
C28 C 0.9078(4) 0.7132(2) 0.60097(18) 0.0298(7) Uani 1 1 d .
H28A H 1.0208 0.7302 0.6156 0.036 Uiso 1 1 calc R

loop_
_atom_site_aniso_label
_atom_site_aniso_U_11
_atom_site_aniso_U_22
_atom_site_aniso_U_33
_atom_site_aniso_U_23
_atom_site_aniso_U_13
_atom_site_aniso_U_12
Co1 0.0180(2) 0.0196(2) 0.0206(2) 0.00064(18) 0.00954(17) -0.00108(18)
N1 0.052(2) 0.055(2) 0.0281(18) 0.0064(15) 0.0078(16) -0.0222(17)
N2 0.0300(15) 0.0268(15) 0.0286(16) 0.0009(12) 0.0129(13) -0.0026(12)
N3 0.0272(14) 0.0281(15) 0.0276(15) -0.0015(12) 0.0129(13) -0.0026(12)
N4 0.0261(14) 0.0291(15) 0.0248(14) -0.0011(12) 0.0115(13) -0.0034(11)
N5 0.0239(14) 0.0284(15) 0.0290(15) -0.0011(12) 0.0133(13) -0.0039(11)
N6 0.0265(14) 0.0294(15) 0.0297(15) 0.0074(12) 0.0121(13) 0.0004(12)
C1 0.047(2) 0.043(2) 0.040(2) 0.0163(18) 0.004(2) -0.0117(19)
C2 0.034(2) 0.042(2) 0.043(2) 0.0084(17) 0.0130(18) -0.0087(16)
C3 0.0374(19) 0.035(2) 0.0246(18) -0.0026(15) 0.0103(16) -0.0111(16)
C4 0.038(2) 0.043(2) 0.0272(19) -0.0027(16) 0.0143(17) -0.0118(16)
C5 0.045(2) 0.058(3) 0.031(2) -0.0028(19) 0.0148(19) -0.024(2)
C6 0.0320(18) 0.0294(18) 0.0278(18) 0.0011(14) 0.0139(16) -0.0050(14)
C7 0.0316(18) 0.0292(18) 0.0249(18) 0.0021(14) 0.0124(16) -0.0016(14)
C8 0.0266(17) 0.0303(18) 0.0261(17) -0.0056(14) 0.0133(15) -0.0020(13)
C9 0.0299(18) 0.0347(19) 0.033(2) 0.0033(15) 0.0167(17) 0.0022(15)
C10 0.0289(18) 0.042(2) 0.0318(19) -0.0026(16) 0.0151(16) 0.0034(15)
C11 0.0239(17) 0.048(2) 0.0315(19) -0.0040(17) 0.0122(16) 0.0005(16)
C12 0.0317(19) 0.039(2) 0.032(2) -0.0009(15) 0.0172(17) -0.0051(15)
C13 0.0250(17) 0.0299(18) 0.0261(17) -0.0028(14) 0.0135(15) -0.0002(14)
C14 0.0260(17) 0.0282(18) 0.0306(18) -0.0004(14) 0.0152(16) -0.0036(14)
C15 0.0276(17) 0.0273(17) 0.0288(18) 0.0003(14) 0.0168(16) 0.0000(14)
C16 0.0278(17) 0.0236(16) 0.0289(18) -0.0025(14) 0.0161(15) 0.0008(13)
C17 0.0302(18) 0.0287(18) 0.0276(18) -0.0014(14) 0.0108(16) -0.0032(14)
C18 0.0335(19) 0.0345(19) 0.0291(19) -0.0050(15) 0.0141(17) -0.0089(15)
C19 0.0336(18) 0.0284(18) 0.0291(18) -0.0002(14) 0.0137(16) -0.0040(15)
C20 0.0272(17) 0.0269(18) 0.0310(19) -0.0008(14) 0.0137(16) -0.0016(14)
C21 0.0325(18) 0.0281(18) 0.0255(18) 0.0006(14) 0.0163(16) 0.0026(14)
C22 0.0270(17) 0.0304(18) 0.0261(18) 0.0009(14) 0.0135(15) 0.0016(14)
C23 0.0310(19) 0.040(2) 0.038(2) 0.0077(16) 0.0156(17) 0.0003(16)
C24 0.0286(19) 0.062(3) 0.048(2) 0.020(2) 0.0117(19) 0.0033(18)
C25 0.0237(19) 0.076(3) 0.064(3) 0.025(2) 0.012(2) -0.0003(19)
C26 0.0310(19) 0.061(3) 0.049(2) 0.019(2) 0.0135(19) -0.0094(19)
C27 0.0261(17) 0.035(2) 0.0319(19) 0.0035(15) 0.0111(16) -0.0021(15)
C28 0.0275(17) 0.0295(18) 0.0301(18) -0.0030(15) 0.0115(16) -0.0097(14)

loop_
_atom_type_symbol
_atom_type_description
_atom_type_scat_dispersion_real
_atom_type_scat_dispersion_imag
_atom_type_scat_source
C C 0.0033 0.0016 'International Tables Vol C Tables 4.2.6.8 and 6.1.1.4'
H H 0.0000 0.0000 'International Tables Vol C Tables 4.2.6.8 and 6.1.1.4'
N N 0.0061 0.0033 'International Tables Vol C Tables 4.2.6.8 and 6.1.1.4'
Co Co 0.3494 0.9721 'International Tables Vol C Tables 4.2.6.8 and 6.1.1.4'

loop_
_geom_angle_atom_site_label_1
_geom_angle_atom_site_label_2
_geom_angle_atom_site_label_3
_geom_angle
_geom_angle_site_symmetry_3
N3 Co1 N5 152.43(10) .
N3 Co1 N4 81.05(10) .
N5 Co1 N4 91.26(10) .
N3 Co1 N6 91.04(10) .
N5 Co1 N6 81.52(10) .
N4 Co1 N6 147.98(10) .
N3 Co1 N2 99.92(10) 2_656
N5 Co1 N2 107.60(10) 2_656
N4 Co1 N2 102.39(10) 2_656
N6 Co1 N2 109.55(10) 2_656
C1 N1 C5 114.9(3) .
C18 N2 C19 115.4(3) .
C18 N2 Co1 123.8(2) 2_646
C19 N2 Co1 120.7(2) 2_646
C7 N3 C8 122.7(3) .
C7 N3 Co1 124.6(2) .
C8 N3 Co1 112.62(19) .
C14 N4 C13 123.8(3) .
C14 N4 Co1 123.2(2) .
C13 N4 Co1 112.08(19) .
C21 N5 C22 122.3(3) .
C21 N5 Co1 124.4(2) .
C22 N5 Co1 113.18(19) .
C28 N6 C27 123.5(3) .
C28 N6 Co1 124.2(2) .
C27 N6 Co1 112.31(18) .
N1 C1 C2 125.2(4) .
C1 C2 C3 120.2(3) .
C4 C3 C2 115.7(3) .
C4 C3 C6 124.1(3) .
C2 C3 C6 120.2(3) .
C5 C4 C3 119.6(3) .
N1 C5 C4 124.4(3) .
C28 C6 C7 125.0(3) .
C28 C6 C3 119.0(3) .
C7 C6 C3 115.9(3) .
N3 C7 C6 125.7(3) .
C9 C8 N3 125.6(3) .
C9 C8 C13 119.4(3) .
N3 C8 C13 115.0(3) .
C10 C9 C8 120.6(3) .
C9 C10 C11 120.7(3) .
C12 C11 C10 119.7(3) .
C11 C12 C13 121.5(3) .
C12 C13 N4 126.1(3) .
C12 C13 C8 118.1(3) .
N4 C13 C8 115.8(3) .
N4 C14 C15 126.0(3) .
C14 C15 C21 124.2(3) .
C14 C15 C16 118.5(3) .
C21 C15 C16 117.2(3) .
C20 C16 C17 114.5(3) .
C20 C16 C15 121.5(3) .
C17 C16 C15 124.0(3) .
C18 C17 C16 121.1(3) .
N2 C18 C17 124.3(3) .
N2 C19 C20 124.0(3) .
C19 C20 C16 120.7(3) .
N5 C21 C15 125.9(3) .
C23 C22 C27 118.9(3) .
C23 C22 N5 125.8(3) .
C27 C22 N5 115.2(3) .
C24 C23 C22 121.2(3) .
C23 C24 C25 120.0(3) .
C26 C25 C24 120.1(3) .
C25 C26 C27 120.9(3) .
C26 C27 N6 124.8(3) .
C26 C27 C22 118.8(3) .
N6 C27 C22 116.3(3) .
N6 C28 C6 125.9(3) .

loop_
_geom_bond_atom_site_label_1
_geom_bond_atom_site_label_2
_geom_bond_distance
_geom_bond_site_symmetry_2
Co1 N3 2.010(3) .
Co1 N5 2.014(2) .
Co1 N4 2.026(2) .
Co1 N6 2.033(2) .
Co1 N2 2.085(2) 2_656
N1 C1 1.322(5) .
N1 C5 1.334(5) .
N2 C18 1.333(4) .
N2 C19 1.345(4) .
N2 Co1 2.085(2) 2_646
N3 C7 1.306(4) .
N3 C8 1.405(4) .
N4 C14 1.309(4) .
N4 C13 1.399(4) .
N5 C21 1.296(4) .
N5 C22 1.418(4) .
N6 C28 1.308(4) .
N6 C27 1.409(4) .
C1 C2 1.364(5) .
C2 C3 1.388(5) .
C3 C4 1.387(4) .
C3 C6 1.470(4) .
C4 C5 1.386(5) .
C6 C28 1.399(4) .
C6 C7 1.418(4) .
C8 C9 1.396(4) .
C8 C13 1.418(4) .
C9 C10 1.367(4) .
C10 C11 1.381(4) .
C11 C12 1.377(4) .
C12 C13 1.394(4) .
C14 C15 1.411(4) .
C15 C21 1.423(4) .
C15 C16 1.461(4) .
C16 C20 1.397(4) .
C16 C17 1.400(4) .
C17 C18 1.367(4) .
C19 C20 1.376(4) .
C22 C23 1.380(4) .
C22 C27 1.413(4) .
C23 C24 1.365(5) .
C24 C25 1.379(5) .
C25 C26 1.371(5) .
C26 C27 1.385(4) .
